data_4324512
loop_
_publ_author_name
'Stefanie Bertsch'
'Holger Braunschweig'
'Melanie Forster'
'Katrin Gruss'
'Krzysztof Radacki'

_publ_contact_author_address
; Institut fuer Anorganische Chemie
Universitaet Wuerzburg
Am Hubland
97074 Wuerzburg, Germany
;
_publ_contact_author_email H.Braunschweig@mail.uni-wuerzburg.de
_publ_contact_author_fax +49-931-8884623
_publ_contact_author_name 'Prof. Dr. Holger Braunschweig'
_publ_contact_author_phone +49-931-8885260
_publ_section_title
;
 Carbonyl Complexes of Platinum(0): Synthesis and Structure of
 [(Cy3P)2Pt(CO)] and [(Cy3P)2Pt(CO)2]
;
_journal_name_full 'Inorganic Chemistry'
_journal_page_first 1816
_journal_page_last 1819
_journal_paper_doi 10.1021/ic102200t
_journal_volume 50
_journal_year 2011
_chemical_formula_moiety 'C37 H66 O P2 Pt'
_chemical_formula_sum 'C37 H66 O P2 Pt'
_chemical_formula_weight 783.92
_chemical_name_common
;
?
;
_chemical_name_systematic
; 
?
;
_space_group_IT_number 15
_symmetry_cell_setting monoclinic
_symmetry_space_group_name_Hall '-C 2yc'
_symmetry_space_group_name_H-M 'C 1 2/c 1'
_atom_sites_solution_hydrogens geom
_atom_sites_solution_primary direct
_atom_sites_solution_secondary difmap
_audit_creation_method SHELXL-97
_cell_angle_alpha 90.00
_cell_angle_beta 109.375(3)
_cell_angle_gamma 90.00
_cell_formula_units_Z 4
_cell_length_a 16.7337(12)
_cell_length_b 9.1857(7)
_cell_length_c 24.2468(17)
_cell_measurement_reflns_used 9498
_cell_measurement_temperature 100(2)
_cell_measurement_theta_max 32.03
_cell_measurement_theta_min 2.57
_cell_volume 3515.9(4)
_computing_cell_refinement 'Saint+ ver. 7.53A (Bruker AXS)'
_computing_data_collection 'APEX2 ver. 2008.3 (Bruker AXS)'
_computing_data_reduction 'Saint+ ver. 7.53A (Bruker AXS)'
_computing_molecular_graphics 'XP ver. 5.1 (Bruker AXS, 1998)'
_computing_publication_material 'SHELXL-97 (Sheldrick, 2008)'
_computing_structure_refinement 'SHELXL-97 (Sheldrick, 1997)'
_computing_structure_solution 'SHELXS-97 (Sheldrick, 1990)'
_diffrn_ambient_temperature 100(2)
_diffrn_measured_fraction_theta_full 0.990
_diffrn_measured_fraction_theta_max 0.802
_diffrn_measurement_device_type 'Bruker APEX-II CCD'
_diffrn_measurement_method '\f and \w scans'
_diffrn_radiation_monochromator 'multi-layer mirror'
_diffrn_radiation_source 'rotating anode'
_diffrn_radiation_type MoK\a
_diffrn_radiation_wavelength 0.71073
_diffrn_reflns_av_R_equivalents 0.0804
_diffrn_reflns_av_sigmaI/netI 0.0327
_diffrn_reflns_limit_h_max 23
_diffrn_reflns_limit_h_min -20
_diffrn_reflns_limit_k_max 13
_diffrn_reflns_limit_k_min -13
_diffrn_reflns_limit_l_max 31
_diffrn_reflns_limit_l_min -34
_diffrn_reflns_number 96028
_diffrn_reflns_theta_full 26.00
_diffrn_reflns_theta_max 30.75
_diffrn_reflns_theta_min 2.57
_exptl_absorpt_coefficient_mu 4.109
_exptl_absorpt_correction_T_max 0.7464
_exptl_absorpt_correction_T_min 0.4746
_exptl_absorpt_correction_type multi-scan
_exptl_absorpt_process_details 'Sadabs 2008/1 (Bruker 2008)'
_exptl_crystal_colour orange
_exptl_crystal_density_diffrn 1.481
_exptl_crystal_description plate
_exptl_crystal_F_000 1616
_exptl_crystal_size_max 0.27
_exptl_crystal_size_mid 0.17
_exptl_crystal_size_min 0.07
_refine_diff_density_max 3.864
_refine_diff_density_min -2.747
_refine_diff_density_rms 0.169
_refine_ls_extinction_method none
_refine_ls_goodness_of_fit_ref 1.123
_refine_ls_hydrogen_treatment constr
_refine_ls_matrix_type full
_refine_ls_number_parameters 187
_refine_ls_number_reflns 5212
_refine_ls_number_restraints 6
_refine_ls_restrained_S_all 1.130
_refine_ls_R_factor_all 0.0312
_refine_ls_R_factor_gt 0.0301
_refine_ls_shift/su_max 0.001
_refine_ls_shift/su_mean 0.000
_refine_ls_structure_factor_coef Fsqd
_refine_ls_weighting_details 'calc w=1/[\s^2^(Fo^2^)+(0.0380P)^2^+9.7102P] where P=(Fo^2^+2Fc^2^)/3'
_refine_ls_weighting_scheme calc
_refine_ls_wR_factor_gt 0.0707
_refine_ls_wR_factor_ref 0.0710
_reflns_number_gt 5060
_reflns_number_total 5212
_reflns_threshold_expression >2sigma(I)
_cod_data_source_file ic102200t_si_001_1.cif
_cod_data_source_block kr196_[(Cy3P)2Pt(CO)]
_cod_database_code 4324512

loop_
_symmetry_equiv_pos_as_xyz
'x, y, z'
'-x, y, -z+1/2'
'x+1/2, y+1/2, z'
'-x+1/2, y+1/2, -z+1/2'
'-x, -y, -z'
'x, -y, z-1/2'
'-x+1/2, -y+1/2, -z'
'x+1/2, -y+1/2, z-1/2'

loop_
_atom_site_label
_atom_site_type_symbol
_atom_site_fract_x
_atom_site_fract_y
_atom_site_fract_z
_atom_site_U_iso_or_equiv
_atom_site_adp_type
_atom_site_occupancy
_atom_site_symmetry_multiplicity
_atom_site_calc_flag
_atom_site_refinement_flags
Pt1 Pt 0.0000 0.463762(12) 0.2500 0.00872(5) Uani 1 2 d S
C1 C 0.0000 0.6690(4) 0.2500 0.0156(7) Uani 1 2 d SU
O1 O 0.0000 0.7937(4) 0.2500 0.0534(13) Uani 1 2 d S
P1 P 0.00081(4) 0.34432(6) 0.16583(3) 0.00851(12) Uani 1 1 d .
C11 C -0.09522(16) 0.2302(3) 0.13314(11) 0.0103(4) Uani 1 1 d .
H11A H -0.1440 0.2922 0.1338 0.012 Uiso 1 1 calc R
C12 C -0.09558(17) 0.0989(3) 0.17246(11) 0.0136(5) Uani 1 1 d .
H12A H -0.0521 0.0278 0.1706 0.016 Uiso 1 1 calc R
H12B H -0.0813 0.1317 0.2135 0.016 Uiso 1 1 calc R
C13 C -0.1823(2) 0.0259(3) 0.15289(14) 0.0167(6) Uani 1 1 d .
H13A H -0.1811 -0.0592 0.1782 0.020 Uiso 1 1 calc R
H13B H -0.2251 0.0952 0.1573 0.020 Uiso 1 1 calc R
C14 C -0.2075(2) -0.0236(3) 0.08938(14) 0.0174(6) Uani 1 1 d .
H14A H -0.2656 -0.0643 0.0771 0.021 Uiso 1 1 calc R
H14B H -0.1686 -0.1014 0.0859 0.021 Uiso 1 1 calc R
C15 C -0.20449(18) 0.1030(3) 0.04927(12) 0.0180(5) Uani 1 1 d .
H15A H -0.2488 0.1748 0.0488 0.022 Uiso 1 1 calc R
H15B H -0.2166 0.0663 0.0089 0.022 Uiso 1 1 calc R
C16 C -0.11766(17) 0.1779(3) 0.06954(11) 0.0140(5) Uani 1 1 d .
H16A H -0.1185 0.2621 0.0439 0.017 Uiso 1 1 calc R
H16B H -0.0739 0.1089 0.0665 0.017 Uiso 1 1 calc R
C21 C 0.09178(16) 0.2206(2) 0.17227(11) 0.0106(4) Uani 1 1 d .
H21A H 0.0784 0.1275 0.1887 0.013 Uiso 1 1 calc R
C22 C 0.10783(17) 0.1781(3) 0.11550(12) 0.0156(5) Uani 1 1 d .
H22A H 0.0550 0.1388 0.0872 0.019 Uiso 1 1 calc R
H22B H 0.1242 0.2658 0.0980 0.019 Uiso 1 1 calc R
C23 C 0.1780(2) 0.0641(3) 0.12721(14) 0.0197(6) Uani 1 1 d .
H23A H 0.1599 -0.0261 0.1421 0.024 Uiso 1 1 calc R
H23B H 0.1879 0.0403 0.0902 0.024 Uiso 1 1 calc R
C24 C 0.26015(17) 0.1185(3) 0.17162(12) 0.0166(5) Uani 1 1 d .
H24A H 0.2817 0.2022 0.1551 0.020 Uiso 1 1 calc R
H24B H 0.3032 0.0402 0.1802 0.020 Uiso 1 1 calc R
C25 C 0.24603(18) 0.1648(3) 0.22818(13) 0.0188(5) Uani 1 1 d .
H25A H 0.2991 0.2074 0.2550 0.023 Uiso 1 1 calc R
H25B H 0.2322 0.0779 0.2474 0.023 Uiso 1 1 calc R
C26 C 0.17428(17) 0.2766(3) 0.21737(11) 0.0135(5) Uani 1 1 d .
H26A H 0.1913 0.3686 0.2031 0.016 Uiso 1 1 calc R
H26B H 0.1644 0.2975 0.2546 0.016 Uiso 1 1 calc R
C31 C -0.00260(18) 0.4700(2) 0.10472(12) 0.0106(5) Uani 1 1 d .
H31A H -0.0020 0.4102 0.0704 0.013 Uiso 1 1 calc R
C32 C 0.07502(17) 0.5710(3) 0.12189(12) 0.0125(5) Uani 1 1 d .
H32A H 0.0778 0.6247 0.1579 0.015 Uiso 1 1 calc R
H32B H 0.1270 0.5114 0.1306 0.015 Uiso 1 1 calc R
C33 C 0.07215(18) 0.6800(3) 0.07368(12) 0.0154(5) Uani 1 1 d .
H33A H 0.0759 0.6271 0.0391 0.018 Uiso 1 1 calc R
H33B H 0.1215 0.7462 0.0875 0.018 Uiso 1 1 calc R
C34 C -0.00941(19) 0.7695(3) 0.05627(13) 0.0182(5) Uani 1 1 d .
H34A H -0.0111 0.8355 0.0236 0.022 Uiso 1 1 calc R
H34B H -0.0108 0.8299 0.0898 0.022 Uiso 1 1 calc R
C35 C -0.08633(18) 0.6686(3) 0.03761(12) 0.0159(5) Uani 1 1 d .
H35A H -0.0871 0.6137 0.0023 0.019 Uiso 1 1 calc R
H35B H -0.1388 0.7274 0.0276 0.019 Uiso 1 1 calc R
C36 C -0.08406(18) 0.5617(3) 0.08653(12) 0.0131(5) Uani 1 1 d .
H36A H -0.1338 0.4964 0.0731 0.016 Uiso 1 1 calc R
H36B H -0.0875 0.6166 0.1208 0.016 Uiso 1 1 calc R

loop_
_atom_site_aniso_label
_atom_site_aniso_U_11
_atom_site_aniso_U_22
_atom_site_aniso_U_33
_atom_site_aniso_U_23
_atom_site_aniso_U_13
_atom_site_aniso_U_12
Pt1 0.01104(8) 0.00795(7) 0.00820(8) 0.000 0.00456(6) 0.000
C1 0.0231(13) 0.0058(10) 0.0155(12) 0.000 0.0030(10) 0.000
O1 0.103(4) 0.0125(14) 0.040(2) 0.000 0.017(2) 0.000
P1 0.0095(3) 0.0087(2) 0.0083(3) -0.0001(2) 0.0044(2) -0.0011(2)
C11 0.0100(11) 0.0115(10) 0.0104(11) -0.0009(8) 0.0050(9) -0.0008(8)
C12 0.0148(12) 0.0149(11) 0.0116(11) 0.0010(9) 0.0050(10) -0.0036(9)
C13 0.0184(15) 0.0173(12) 0.0167(14) -0.0006(9) 0.0091(12) -0.0075(9)
C14 0.0179(15) 0.0176(12) 0.0176(14) -0.0042(9) 0.0072(12) -0.0072(9)
C15 0.0170(13) 0.0227(12) 0.0133(12) -0.0037(10) 0.0037(10) -0.0091(10)
C16 0.0158(13) 0.0176(11) 0.0098(11) -0.0028(9) 0.0057(10) -0.0064(9)
C21 0.0120(12) 0.0101(9) 0.0118(11) 0.0001(8) 0.0065(10) 0.0001(8)
C22 0.0143(13) 0.0208(12) 0.0134(12) -0.0052(10) 0.0068(10) 0.0001(10)
C23 0.0211(15) 0.0172(11) 0.0250(15) -0.0062(11) 0.0133(13) 0.0004(11)
C24 0.0147(12) 0.0170(11) 0.0212(13) 0.0030(10) 0.0100(11) 0.0041(9)
C25 0.0157(13) 0.0238(13) 0.0176(13) 0.0046(10) 0.0064(11) 0.0070(10)
C26 0.0127(12) 0.0145(10) 0.0135(12) -0.0010(9) 0.0045(10) 0.0012(9)
C31 0.0124(13) 0.0101(10) 0.0106(12) 0.0009(7) 0.0054(11) -0.0006(8)
C32 0.0139(12) 0.0118(9) 0.0128(12) 0.0018(9) 0.0057(10) -0.0026(9)
C33 0.0221(14) 0.0117(10) 0.0160(12) 0.0012(9) 0.0114(11) -0.0024(9)
C34 0.0261(15) 0.0106(10) 0.0201(14) 0.0020(9) 0.0106(12) -0.0003(10)
C35 0.0222(14) 0.0131(10) 0.0122(12) 0.0018(9) 0.0055(11) 0.0031(9)
C36 0.0130(13) 0.0138(10) 0.0125(12) 0.0017(9) 0.0043(10) 0.0024(9)

loop_
_atom_type_symbol
_atom_type_description
_atom_type_scat_dispersion_real
_atom_type_scat_dispersion_imag
_atom_type_scat_source
C C 0.0033 0.0016 'International Tables Vol C Tables 4.2.6.8 and 6.1.1.4'
H H 0.0000 0.0000 'International Tables Vol C Tables 4.2.6.8 and 6.1.1.4'
O O 0.0106 0.0060 'International Tables Vol C Tables 4.2.6.8 and 6.1.1.4'
P P 0.1023 0.0942 'International Tables Vol C Tables 4.2.6.8 and 6.1.1.4'
Pt Pt -1.7033 8.3905 'International Tables Vol C Tables 4.2.6.8 and 6.1.1.4'

loop_
_geom_angle_atom_site_label_1
_geom_angle_atom_site_label_2
_geom_angle_atom_site_label_3
_geom_angle
_geom_angle_site_symmetry_1
_geom_angle_site_symmetry_3
C1 Pt1 P1 118.210(15) . 2
C1 Pt1 P1 118.209(15) . .
P1 Pt1 P1 123.58(3) 2 .
O1 C1 Pt1 180.000(1) . .
C11 P1 C31 102.47(12) . .
C11 P1 C21 104.94(11) . .
C31 P1 C21 104.66(11) . .
C11 P1 Pt1 112.62(8) . .
C31 P1 Pt1 113.49(8) . .
C21 P1 Pt1 117.21(8) . .
C16 C11 C12 109.08(19) . .
C16 C11 P1 119.46(17) . .
C12 C11 P1 110.98(17) . .
C16 C11 H11A 105.4 . .
C12 C11 H11A 105.4 . .
P1 C11 H11A 105.4 . .
C13 C12 C11 110.5(2) . .
C13 C12 H12A 109.5 . .
C11 C12 H12A 109.5 . .
C13 C12 H12B 109.5 . .
C11 C12 H12B 109.5 . .
H12A C12 H12B 108.1 . .
C14 C13 C12 111.2(2) . .
C14 C13 H13A 109.4 . .
C12 C13 H13A 109.4 . .
C14 C13 H13B 109.4 . .
C12 C13 H13B 109.4 . .
H13A C13 H13B 108.0 . .
C13 C14 C15 111.1(2) . .
C13 C14 H14A 109.4 . .
C15 C14 H14A 109.4 . .
C13 C14 H14B 109.4 . .
C15 C14 H14B 109.4 . .
H14A C14 H14B 108.0 . .
C14 C15 C16 111.5(2) . .
C14 C15 H15A 109.3 . .
C16 C15 H15A 109.3 . .
C14 C15 H15B 109.3 . .
C16 C15 H15B 109.3 . .
H15A C15 H15B 108.0 . .
C15 C16 C11 110.6(2) . .
C15 C16 H16A 109.5 . .
C11 C16 H16A 109.5 . .
C15 C16 H16B 109.5 . .
C11 C16 H16B 109.5 . .
H16A C16 H16B 108.1 . .
C26 C21 C22 109.8(2) . .
C26 C21 P1 111.78(16) . .
C22 C21 P1 117.38(18) . .
C26 C21 H21A 105.6 . .
C22 C21 H21A 105.6 . .
P1 C21 H21A 105.6 . .
C23 C22 C21 111.0(2) . .
C23 C22 H22A 109.4 . .
C21 C22 H22A 109.4 . .
C23 C22 H22B 109.4 . .
C21 C22 H22B 109.4 . .
H22A C22 H22B 108.0 . .
C24 C23 C22 111.4(2) . .
C24 C23 H23A 109.4 . .
C22 C23 H23A 109.4 . .
C24 C23 H23B 109.4 . .
C22 C23 H23B 109.4 . .
H23A C23 H23B 108.0 . .
C23 C24 C25 110.8(2) . .
C23 C24 H24A 109.5 . .
C25 C24 H24A 109.5 . .
C23 C24 H24B 109.5 . .
C25 C24 H24B 109.5 . .
H24A C24 H24B 108.1 . .
C24 C25 C26 112.2(2) . .
C24 C25 H25A 109.2 . .
C26 C25 H25A 109.2 . .
C24 C25 H25B 109.2 . .
C26 C25 H25B 109.2 . .
H25A C25 H25B 107.9 . .
C25 C26 C21 111.4(2) . .
C25 C26 H26A 109.4 . .
C21 C26 H26A 109.4 . .
C25 C26 H26B 109.4 . .
C21 C26 H26B 109.4 . .
H26A C26 H26B 108.0 . .
C32 C31 C36 109.63(19) . .
C32 C31 P1 110.99(19) . .
C36 C31 P1 110.97(18) . .
C32 C31 H31A 108.4 . .
C36 C31 H31A 108.4 . .
P1 C31 H31A 108.4 . .
C33 C32 C31 112.3(2) . .
C33 C32 H32A 109.1 . .
C31 C32 H32A 109.1 . .
C33 C32 H32B 109.1 . .
C31 C32 H32B 109.1 . .
H32A C32 H32B 107.9 . .
C32 C33 C34 111.3(2) . .
C32 C33 H33A 109.4 . .
C34 C33 H33A 109.4 . .
C32 C33 H33B 109.4 . .
C34 C33 H33B 109.4 . .
H33A C33 H33B 108.0 . .
C33 C34 C35 110.0(2) . .
C33 C34 H34A 109.7 . .
C35 C34 H34A 109.7 . .
C33 C34 H34B 109.7 . .
C35 C34 H34B 109.7 . .
H34A C34 H34B 108.2 . .
C34 C35 C36 111.0(2) . .
C34 C35 H35A 109.4 . .
C36 C35 H35A 109.4 . .
C34 C35 H35B 109.4 . .
C36 C35 H35B 109.4 . .
H35A C35 H35B 108.0 . .
C35 C36 C31 111.4(2) . .
C35 C36 H36A 109.3 . .
C31 C36 H36A 109.3 . .
C35 C36 H36B 109.3 . .
C31 C36 H36B 109.3 . .
H36A C36 H36B 108.0 . .

loop_
_geom_bond_atom_site_label_1
_geom_bond_atom_site_label_2
_geom_bond_distance
_geom_bond_site_symmetry_2
Pt1 C1 1.885(3) .
Pt1 P1 2.3210(6) 2
Pt1 P1 2.3211(6) .
C1 O1 1.145(5) .
P1 C11 1.861(3) .
P1 C31 1.864(3) .
P1 C21 1.864(2) .
C11 C16 1.538(3) .
C11 C12 1.538(3) .
C11 H11A 1.0000 .
C12 C13 1.525(4) .
C12 H12A 0.9900 .
C12 H12B 0.9900 .
C13 C14 1.525(4) .
C13 H13A 0.9900 .
C13 H13B 0.9900 .
C14 C15 1.527(4) .
C14 H14A 0.9900 .
C14 H14B 0.9900 .
C15 C16 1.534(4) .
C15 H15A 0.9900 .
C15 H15B 0.9900 .
C16 H16A 0.9900 .
C16 H16B 0.9900 .
C21 C26 1.538(4) .
C21 C22 1.538(3) .
C21 H21A 1.0000 .
C22 C23 1.529(4) .
C22 H22A 0.9900 .
C22 H22B 0.9900 .
C23 C24 1.522(4) .
C23 H23A 0.9900 .
C23 H23B 0.9900 .
C24 C25 1.527(4) .
C24 H24A 0.9900 .
C24 H24B 0.9900 .
C25 C26 1.535(4) .
C25 H25A 0.9900 .
C25 H25B 0.9900 .
C26 H26A 0.9900 .
C26 H26B 0.9900 .
C31 C32 1.537(4) .
C31 C36 1.537(4) .
C31 H31A 1.0000 .
C32 C33 1.528(3) .
C32 H32A 0.9900 .
C32 H32B 0.9900 .
C33 C34 1.528(4) .
C33 H33A 0.9900 .
C33 H33B 0.9900 .
C34 C35 1.528(4) .
C34 H34A 0.9900 .
C34 H34B 0.9900 .
C35 C36 1.530(4) .
C35 H35A 0.9900 .
C35 H35B 0.9900 .
C36 H36A 0.9900 .
C36 H36B 0.9900 .

loop_
_geom_torsion_atom_site_label_1
_geom_torsion_atom_site_label_2
_geom_torsion_atom_site_label_3
_geom_torsion_atom_site_label_4
_geom_torsion
_geom_torsion_site_symmetry_1
C1 Pt1 P1 C11 -117.97(8) .
P1 Pt1 P1 C11 62.03(8) 2
C1 Pt1 P1 C31 -2.12(10) .
P1 Pt1 P1 C31 177.88(10) 2
C1 Pt1 P1 C21 120.14(8) .
P1 Pt1 P1 C21 -59.86(8) 2
C31 P1 C11 C16 40.9(2) .
C21 P1 C11 C16 -68.2(2) .
Pt1 P1 C11 C16 163.17(17) .
C31 P1 C11 C12 169.09(17) .
C21 P1 C11 C12 60.00(18) .
Pt1 P1 C11 C12 -68.60(17) .
C16 C11 C12 C13 -59.1(3) .
P1 C11 C12 C13 167.26(18) .
C11 C12 C13 C14 58.0(3) .
C12 C13 C14 C15 -55.2(3) .
C13 C14 C15 C16 54.5(3) .
C14 C15 C16 C11 -56.5(3) .
C12 C11 C16 C15 58.2(3) .
P1 C11 C16 C15 -172.71(18) .
C11 P1 C21 C26 -159.46(17) .
C31 P1 C21 C26 93.04(18) .
Pt1 P1 C21 C26 -33.67(19) .
C11 P1 C21 C22 72.3(2) .
C31 P1 C21 C22 -35.2(2) .
Pt1 P1 C21 C22 -161.86(15) .
C26 C21 C22 C23 57.0(3) .
P1 C21 C22 C23 -173.85(18) .
C21 C22 C23 C24 -57.8(3) .
C22 C23 C24 C25 55.6(3) .
C23 C24 C25 C26 -54.1(3) .
C24 C25 C26 C21 54.6(3) .
C22 C21 C26 C25 -55.2(3) .
P1 C21 C26 C25 172.66(17) .
C11 P1 C31 C32 -177.30(17) .
C21 P1 C31 C32 -67.99(19) .
Pt1 P1 C31 C32 60.99(19) .
C11 P1 C31 C36 60.5(2) .
C21 P1 C31 C36 169.84(18) .
Pt1 P1 C31 C36 -61.2(2) .
C36 C31 C32 C33 -54.5(3) .
P1 C31 C32 C33 -177.44(17) .
C31 C32 C33 C34 55.8(3) .
C32 C33 C34 C35 -56.3(3) .
C33 C34 C35 C36 57.4(3) .
C34 C35 C36 C31 -57.8(3) .
C32 C31 C36 C35 55.3(3) .
P1 C31 C36 C35 178.29(18) .
